data_4068919
loop_
_publ_author_name
'Shi, Yujie'
'Li, Min'
'Hu, Qingping'
'Li, Xiaoyan'
'Sun, Hongjian'

_publ_section_title
;
 C&#x2212;Cl Bond Activation ofortho-Chlorinated Imine with Iron Complexes
 in Low Oxidation States
;
_journal_issue 7
_journal_name_full Organometallics
_journal_page_first 2206
_journal_paper_doi 10.1021/om801162u
_journal_volume 28
_journal_year 2009
_chemical_formula_sum 'C17 H31 Cl Fe N P3'
_chemical_formula_weight 433.64
_chemical_name_systematic
; 
 ? 
;
_space_group_IT_number 9
_symmetry_space_group_name_Hall 'C -2yc'
_symmetry_space_group_name_H-M 'C 1 c 1'
_atom_sites_solution_hydrogens geom
_atom_sites_solution_primary direct
_atom_sites_solution_secondary difmap
_audit_creation_method SHELXL-97
_cell_angle_alpha 90.00
_cell_angle_beta 99.22(3)
_cell_angle_gamma 90.00
_cell_formula_units_Z 4
_cell_length_a 9.0280(18)
_cell_length_b 26.972(5)
_cell_length_c 9.3880(19)
_cell_measurement_temperature 423(2)
_cell_volume 2256.5(8)
_computing_structure_refinement 'SHELXL-97 (Sheldrick, 1997)'
_computing_structure_solution 'SHELXS-97 (Sheldrick, 1990)'
_diffrn_ambient_temperature 423(2)
_diffrn_measured_fraction_theta_full 0.870
_diffrn_measured_fraction_theta_max 0.870
_diffrn_radiation_monochromator graphite
_diffrn_radiation_source 'fine-focus sealed tube'
_diffrn_radiation_type MoK\a
_diffrn_radiation_wavelength 0.71073
_diffrn_reflns_av_R_equivalents 0.1132
_diffrn_reflns_av_sigmaI/netI 0.0380
_diffrn_reflns_limit_h_max 6
_diffrn_reflns_limit_h_min -11
_diffrn_reflns_limit_k_max 33
_diffrn_reflns_limit_k_min -31
_diffrn_reflns_limit_l_max 11
_diffrn_reflns_limit_l_min -9
_diffrn_reflns_number 3543
_diffrn_reflns_theta_full 25.96
_diffrn_reflns_theta_max 25.96
_diffrn_reflns_theta_min 1.51
_exptl_absorpt_coefficient_mu 0.998
_exptl_crystal_density_diffrn 1.276
_exptl_crystal_density_method 'not measured'
_exptl_crystal_F_000 912
_refine_diff_density_max 0.811
_refine_diff_density_min -0.574
_refine_diff_density_rms 0.105
_refine_ls_abs_structure_details 'Flack H D (1983), Acta Cryst. A39, 876-881'
_refine_ls_abs_structure_Flack 0.02(2)
_refine_ls_extinction_method none
_refine_ls_goodness_of_fit_ref 1.352
_refine_ls_hydrogen_treatment mixed
_refine_ls_matrix_type full
_refine_ls_number_parameters 242
_refine_ls_number_reflns 2694
_refine_ls_number_restraints 2
_refine_ls_restrained_S_all 1.351
_refine_ls_R_factor_all 0.0565
_refine_ls_R_factor_gt 0.0562
_refine_ls_shift/su_max 0.046
_refine_ls_shift/su_mean 0.004
_refine_ls_structure_factor_coef Fsqd
_refine_ls_weighting_details 'calc w=1/[\s^2^(Fo^2^)+(0.1000P)^2^+0.0000P] where P=(Fo^2^+2Fc^2^)/3'
_refine_ls_weighting_scheme calc
_refine_ls_wR_factor_gt 0.1404
_refine_ls_wR_factor_ref 0.1426
_reflns_number_gt 2668
_reflns_number_total 2694
_reflns_threshold_expression >2sigma(I)
_cod_data_source_file om801162u_si_001.cif
_cod_data_source_block sun36cc
_cod_database_code 4068919

loop_
_symmetry_equiv_pos_as_xyz
'x, y, z'
'x, -y, z+1/2'
'x+1/2, y+1/2, z'
'x+1/2, -y+1/2, z+1/2'

loop_
_atom_site_label
_atom_site_type_symbol
_atom_site_fract_x
_atom_site_fract_y
_atom_site_fract_z
_atom_site_U_iso_or_equiv
_atom_site_adp_type
_atom_site_occupancy
_atom_site_symmetry_multiplicity
_atom_site_calc_flag
_atom_site_refinement_flags
Fe1 Fe 0.18777(7) 0.14652(2) 0.22263(6) 0.0192(2) Uani 1 1 d .
P1 P 0.04190(14) 0.10951(4) 0.03775(11) 0.0210(3) Uani 1 1 d .
P2 P 0.02733(17) 0.12718(4) 0.37505(12) 0.0269(3) Uani 1 1 d .
P3 P 0.35546(16) 0.17096(4) 0.08253(14) 0.0275(3) Uani 1 1 d .
Cl2 Cl 0.06528(15) 0.22618(4) 0.17530(13) 0.0290(3) Uani 1 1 d .
Cl1 Cl 0.65629(17) 0.07777(6) 0.62611(14) 0.0389(4) Uani 1 1 d .
N1 N 0.3165(7) 0.17728(15) 0.3898(5) 0.0309(11) Uani 1 1 d .
C17 C 0.2981(8) 0.22504(16) 0.4405(6) 0.0373(16) Uani 1 1 d .
C1 C 0.3110(7) 0.08930(16) 0.2885(5) 0.0248(10) Uani 1 1 d .
C2 C 0.4214(7) 0.09943(18) 0.4108(5) 0.0251(10) Uani 1 1 d .
C3 C 0.5230(7) 0.0632(2) 0.4729(6) 0.0294(11) Uani 1 1 d .
C4 C 0.5202(8) 0.0155(2) 0.4188(6) 0.0334(12) Uani 1 1 d .
C5 C 0.4143(8) 0.00476(19) 0.2993(7) 0.0336(12) Uani 1 1 d .
C6 C 0.3122(7) 0.03963(17) 0.2357(5) 0.0265(11) Uani 1 1 d .
C7 C 0.4177(8) 0.14972(19) 0.4641(6) 0.0322(14) Uani 1 1 d .
C8 C 0.1210(7) 0.08018(19) -0.1096(6) 0.0292(11) Uani 1 1 d .
H8A H 0.0410 0.0689 -0.1822 0.044 Uiso 1 1 calc R
H8B H 0.1822 0.0525 -0.0726 0.044 Uiso 1 1 calc R
H8C H 0.1812 0.1038 -0.1511 0.044 Uiso 1 1 calc R
C9 C -0.0831(9) 0.0581(2) 0.0661(7) 0.0400(14) Uani 1 1 d .
H9A H -0.1457 0.0678 0.1348 0.060 Uiso 1 1 calc R
H9B H -0.0243 0.0298 0.1020 0.060 Uiso 1 1 calc R
H9C H -0.1448 0.0498 -0.0238 0.060 Uiso 1 1 calc R
C10 C -0.0952(8) 0.1504(2) -0.0691(7) 0.0363(15) Uani 1 1 d .
H10A H -0.1528 0.1318 -0.1459 0.054 Uiso 1 1 calc R
H10B H -0.0436 0.1769 -0.1089 0.054 Uiso 1 1 calc R
H10C H -0.1611 0.1640 -0.0084 0.054 Uiso 1 1 calc R
C11 C 0.0682(13) 0.1543(3) 0.5545(6) 0.056(2) Uani 1 1 d .
H11A H 0.0580 0.1897 0.5475 0.083 Uiso 1 1 calc R
H11B H 0.1690 0.1461 0.5974 0.083 Uiso 1 1 calc R
H11C H -0.0007 0.1415 0.6133 0.083 Uiso 1 1 calc R
C12 C 0.0129(12) 0.0626(2) 0.4299(8) 0.0512(19) Uani 1 1 d .
H12A H 0.1102 0.0508 0.4729 0.077 Uiso 1 1 calc R
H12B H -0.0242 0.0428 0.3468 0.077 Uiso 1 1 calc R
H12C H -0.0548 0.0603 0.4987 0.077 Uiso 1 1 calc R
C13 C -0.1687(10) 0.1472(2) 0.3271(8) 0.0406(15) Uani 1 1 d .
H13A H -0.2321 0.1256 0.3720 0.061 Uiso 1 1 calc R
H13B H -0.1978 0.1459 0.2242 0.061 Uiso 1 1 calc R
H13C H -0.1788 0.1805 0.3599 0.061 Uiso 1 1 calc R
C14 C 0.4802(8) 0.1244(2) 0.0234(8) 0.0395(13) Uani 1 1 d .
H14A H 0.5513 0.1405 -0.0270 0.059 Uiso 1 1 calc R
H14B H 0.4220 0.1012 -0.0398 0.059 Uiso 1 1 calc R
H14C H 0.5325 0.1073 0.1060 0.059 Uiso 1 1 calc R
C15 C 0.2885(9) 0.2052(2) -0.0853(7) 0.0428(15) Uani 1 1 d .
H15A H 0.3726 0.2195 -0.1214 0.064 Uiso 1 1 calc R
H15B H 0.2213 0.2311 -0.0660 0.064 Uiso 1 1 calc R
H15C H 0.2367 0.1829 -0.1560 0.064 Uiso 1 1 calc R
C16 C 0.4954(9) 0.2155(2) 0.1706(9) 0.0475(17) Uani 1 1 d .
H16A H 0.5471 0.2014 0.2586 0.071 Uiso 1 1 calc R
H16B H 0.4458 0.2454 0.1917 0.071 Uiso 1 1 calc R
H16C H 0.5662 0.2228 0.1073 0.071 Uiso 1 1 calc R
H1 H 0.597(13) -0.008(3) 0.472(9) 0.05(2) Uiso 1 1 d .
H3 H 0.257(8) 0.021(2) 0.145(6) 0.013(13) Uiso 1 1 d .
H4 H 0.494(9) 0.160(2) 0.540(7) 0.023(15) Uiso 1 1 d .
H2 H 0.403(12) -0.031(3) 0.264(9) 0.04(2) Uiso 1 1 d .

loop_
_atom_site_aniso_label
_atom_site_aniso_U_11
_atom_site_aniso_U_22
_atom_site_aniso_U_33
_atom_site_aniso_U_23
_atom_site_aniso_U_13
_atom_site_aniso_U_12
Fe1 0.0239(4) 0.0101(3) 0.0215(3) -0.00040(19) -0.0024(2) -0.0001(2)
P1 0.0223(7) 0.0163(5) 0.0233(6) -0.0036(4) -0.0001(5) -0.0025(4)
P2 0.0397(9) 0.0173(6) 0.0245(6) 0.0027(4) 0.0080(5) 0.0064(5)
P3 0.0246(7) 0.0174(6) 0.0398(7) 0.0037(5) 0.0034(5) -0.0044(5)
Cl2 0.0354(7) 0.0148(5) 0.0327(6) -0.0004(4) -0.0071(5) 0.0053(4)
Cl1 0.0258(7) 0.0495(7) 0.0380(7) 0.0161(5) -0.0057(5) -0.0001(6)
N1 0.041(3) 0.0178(18) 0.029(2) -0.0066(14) -0.009(2) -0.0008(19)
C17 0.050(4) 0.011(2) 0.041(3) -0.0117(17) -0.023(3) 0.002(2)
C1 0.031(3) 0.012(2) 0.033(2) 0.0022(16) 0.0080(19) 0.0047(18)
C2 0.026(3) 0.021(2) 0.028(2) 0.0069(17) 0.0018(19) 0.001(2)
C3 0.020(3) 0.034(3) 0.032(3) 0.014(2) 0.000(2) 0.006(2)
C4 0.031(3) 0.028(2) 0.042(3) 0.012(2) 0.009(2) 0.010(2)
C5 0.038(4) 0.018(2) 0.050(3) 0.005(2) 0.023(3) 0.003(2)
C6 0.033(3) 0.015(2) 0.030(2) 0.0014(17) 0.003(2) 0.0014(18)
C7 0.035(4) 0.025(2) 0.030(3) 0.0034(18) -0.015(3) -0.002(2)
C8 0.035(3) 0.027(2) 0.027(2) -0.0091(18) 0.008(2) 0.002(2)
C9 0.041(4) 0.030(3) 0.053(3) -0.013(2) 0.019(3) -0.015(2)
C10 0.031(3) 0.034(3) 0.037(3) -0.005(2) -0.016(3) 0.008(2)
C11 0.081(7) 0.065(4) 0.021(3) -0.006(3) 0.011(3) -0.001(4)
C12 0.076(6) 0.023(3) 0.063(4) 0.017(2) 0.036(4) 0.005(3)
C13 0.045(4) 0.036(3) 0.044(3) 0.005(2) 0.019(3) 0.011(2)
C14 0.027(3) 0.031(3) 0.066(4) -0.003(2) 0.025(3) -0.003(2)
C15 0.051(4) 0.041(3) 0.038(3) 0.022(2) 0.011(3) -0.004(3)
C16 0.036(4) 0.029(3) 0.075(4) 0.004(3) 0.002(3) -0.015(3)

loop_
_atom_type_symbol
_atom_type_description
_atom_type_scat_dispersion_real
_atom_type_scat_dispersion_imag
_atom_type_scat_source
C C 0.0033 0.0016 'International Tables Vol C Tables 4.2.6.8 and 6.1.1.4'
H H 0.0000 0.0000 'International Tables Vol C Tables 4.2.6.8 and 6.1.1.4'
N N 0.0061 0.0033 'International Tables Vol C Tables 4.2.6.8 and 6.1.1.4'
P P 0.1023 0.0942 'International Tables Vol C Tables 4.2.6.8 and 6.1.1.4'
Cl Cl 0.1484 0.1585 'International Tables Vol C Tables 4.2.6.8 and 6.1.1.4'
Fe Fe 0.3463 0.8444 'International Tables Vol C Tables 4.2.6.8 and 6.1.1.4'

loop_
_geom_angle_atom_site_label_1
_geom_angle_atom_site_label_2
_geom_angle_atom_site_label_3
_geom_angle
C1 Fe1 N1 81.2(2)
C1 Fe1 P1 97.37(15)
N1 Fe1 P1 178.14(14)
C1 Fe1 P2 90.42(17)
N1 Fe1 P2 87.08(18)
P1 Fe1 P2 91.77(5)
C1 Fe1 P3 90.81(17)
N1 Fe1 P3 88.64(17)
P1 Fe1 P3 92.56(5)
P2 Fe1 P3 175.31(5)
C1 Fe1 Cl2 169.23(15)
N1 Fe1 Cl2 88.09(14)
P1 Fe1 Cl2 93.37(5)
P2 Fe1 Cl2 90.05(5)
P3 Fe1 Cl2 87.90(5)
C10 P1 C8 99.1(3)
C10 P1 C9 99.0(3)
C8 P1 C9 96.1(3)
C10 P1 Fe1 114.68(19)
C8 P1 Fe1 121.7(2)
C9 P1 Fe1 121.6(2)
C11 P2 C12 97.8(4)
C11 P2 C13 98.8(4)
C12 P2 C13 103.9(4)
C11 P2 Fe1 116.0(3)
C12 P2 Fe1 118.8(3)
C13 P2 Fe1 117.9(2)
C14 P3 C16 99.9(4)
C14 P3 C15 102.6(4)
C16 P3 C15 99.5(3)
C14 P3 Fe1 118.6(2)
C16 P3 Fe1 113.9(3)
C15 P3 Fe1 119.1(3)
C7 N1 C17 117.4(4)
C7 N1 Fe1 117.5(3)
C17 N1 Fe1 124.9(4)
C2 C1 C6 114.7(4)
C2 C1 Fe1 113.3(3)
C6 C1 Fe1 132.0(4)
C3 C2 C1 121.9(5)
C3 C2 C7 124.0(5)
C1 C2 C7 114.0(4)
C4 C3 C2 121.6(5)
C4 C3 Cl1 118.5(4)
C2 C3 Cl1 119.9(4)
C3 C4 C5 117.6(5)
C6 C5 C4 122.2(5)
C5 C6 C1 122.0(5)
N1 C7 C2 113.9(4)

loop_
_geom_bond_atom_site_label_1
_geom_bond_atom_site_label_2
_geom_bond_distance
Fe1 C1 1.945(5)
Fe1 N1 1.980(4)
Fe1 P1 2.2385(13)
Fe1 P2 2.2543(17)
Fe1 P3 2.2571(17)
Fe1 Cl2 2.4246(12)
P1 C10 1.833(5)
P1 C8 1.835(5)
P1 C9 1.834(6)
P2 C11 1.820(6)
P2 C12 1.827(6)
P2 C13 1.836(8)
P3 C14 1.830(7)
P3 C16 1.840(6)
P3 C15 1.843(6)
Cl1 C3 1.765(5)
N1 C7 1.292(8)
N1 C17 1.393(6)
C1 C2 1.421(8)
C1 C6 1.429(6)
C2 C3 1.402(7)
C2 C7 1.448(7)
C3 C4 1.381(8)
C4 C5 1.384(9)
C5 C6 1.383(8)
